data_1513166
loop_
_publ_author_name
'Bogdanov, M.'
'Svinyarov, I.'
'Ivanova, B.'
'Spiteller, M.'

_publ_section_title
;
 Synthesis, spectroscopic and structural study of trans- and cis-
 (&#x00B1;)-3-Phenyl-4-(Pyrrolidine-1-carbonyl)Isochroman-1-Ones
;
_journal_name_full 'Spectrochimica Acta A'
_journal_page_first 902
_journal_paper_doi 10.1016/j.saa.2010.06.024
_journal_volume 77
_journal_year 2010
_chemical_formula_moiety 'C20 H19 N O3'
_chemical_formula_sum 'C20 H19 N O3'
_chemical_formula_weight 321.36
_space_group_IT_number 14
_symmetry_cell_setting monoclinic
_symmetry_space_group_name_Hall '-P 2ybc'
_symmetry_space_group_name_H-M 'P 1 21/c 1'
_atom_sites_solution_hydrogens geom
_atom_sites_solution_primary direct
_atom_sites_solution_secondary difmap
_audit_creation_method SHELXL-97
_cell_angle_alpha 90.00
_cell_angle_beta 104.334(13)
_cell_angle_gamma 90.00
_cell_formula_units_Z 4
_cell_length_a 10.950(5)
_cell_length_b 9.939(3)
_cell_length_c 15.306(7)
_cell_measurement_temperature 300(2)
_cell_volume 1613.9(12)
_computing_cell_refinement 'Bruker SAINT'
_computing_data_collection 'Bruker GIS'
_computing_data_reduction 'Bruker SAINT'
_computing_molecular_graphics 'Bruker APEX2'
_computing_structure_refinement 'SHELXL-97 (Sheldrick, 2008)'
_computing_structure_solution 'SHELXS-97 (Sheldrick, 2008)'
_diffrn_ambient_temperature 300(2)
_diffrn_measured_fraction_theta_full 0.997
_diffrn_measured_fraction_theta_max 0.997
_diffrn_measurement_device_type 'Bruker SMART X2S'
_diffrn_measurement_method '\w scans'
_diffrn_radiation_monochromator 'doubly curved silicon crystal'
_diffrn_radiation_source 'micro-focus sealed tube'
_diffrn_radiation_type MoK\a
_diffrn_radiation_wavelength 0.71073
_diffrn_reflns_av_R_equivalents 0.0982
_diffrn_reflns_av_sigmaI/netI 0.1340
_diffrn_reflns_limit_h_max 10
_diffrn_reflns_limit_h_min -10
_diffrn_reflns_limit_k_max 9
_diffrn_reflns_limit_k_min -9
_diffrn_reflns_limit_l_max 14
_diffrn_reflns_limit_l_min -14
_diffrn_reflns_number 5786
_diffrn_reflns_theta_full 19.85
_diffrn_reflns_theta_max 19.85
_diffrn_reflns_theta_min 1.92
_exptl_absorpt_coefficient_mu 0.089
_exptl_absorpt_correction_T_max 0.9885
_exptl_absorpt_correction_T_min 0.5057
_exptl_absorpt_correction_type multi-scan
_exptl_crystal_colour colorless
_exptl_crystal_density_diffrn 1.323
_exptl_crystal_density_method 'not measured'
_exptl_crystal_description block
_exptl_crystal_F_000 680
_exptl_crystal_size_max 0.23
_exptl_crystal_size_mid 0.16
_exptl_crystal_size_min 0.13
_refine_diff_density_max 0.298
_refine_diff_density_min -0.334
_refine_diff_density_rms 0.105
_refine_ls_extinction_method none
_refine_ls_goodness_of_fit_ref 1.073
_refine_ls_hydrogen_treatment constr
_refine_ls_matrix_type full
_refine_ls_number_parameters 217
_refine_ls_number_reflns 1475
_refine_ls_number_restraints 0
_refine_ls_restrained_S_all 1.073
_refine_ls_R_factor_all 0.0974
_refine_ls_R_factor_gt 0.0645
_refine_ls_shift/su_max 0.038
_refine_ls_shift/su_mean 0.007
_refine_ls_structure_factor_coef Fsqd
_refine_ls_weighting_details 'calc w=1/[\s^2^(Fo^2^)+(0.0934P)^2^+0.0000P] where P=(Fo^2^+2Fc^2^)/3'
_refine_ls_weighting_scheme calc
_refine_ls_wR_factor_gt 0.1663
_refine_ls_wR_factor_ref 0.2114
_reflns_number_gt 1064
_reflns_number_total 1475
_reflns_threshold_expression >2sigma(I)
_cod_data_source_file MB2-CCDC.cif
_cod_data_source_block scan_0m_p21_c
_cod_depositor_comments
;
The following automatic conversions were performed:

'_symmetry_cell_setting' value 'Monoclinic' changed to 'monoclinic'
according to the built-in table from CIF Core dictionary named
'cif_core.dic' version 2.4.1 from 2010-06-29.

Automatic conversion script
Id: cif_fix_values 1891 2012-01-12 08:04:46Z andrius 
;
_cod_original_cell_volume 1614.0(11)
_cod_original_sg_symbol_H-M P12(1)/c1
_cod_database_code 1513166

loop_
_symmetry_equiv_pos_as_xyz
'x, y, z'
'-x, y+1/2, -z+1/2'
'-x, -y, -z'
'x, -y-1/2, z-1/2'

loop_
_atom_site_label
_atom_site_type_symbol
_atom_site_fract_x
_atom_site_fract_y
_atom_site_fract_z
_atom_site_U_iso_or_equiv
_atom_site_adp_type
_atom_site_occupancy
_atom_site_symmetry_multiplicity
_atom_site_calc_flag
_atom_site_refinement_flags
O1 O 0.0383(4) 0.2593(3) 0.7979(2) 0.0472(11) Uani 1 1 d .
O2 O -0.1395(4) 0.1868(4) 0.8222(3) 0.0679(14) Uani 1 1 d .
O3 O 0.0215(4) 0.0648(4) 0.6549(3) 0.0509(12) Uani 1 1 d .
N1 N 0.1630(4) 0.1279(4) 0.5795(3) 0.0399(13) Uani 1 1 d .
C1 C 0.2755(6) 0.0000(6) 0.4981(4) 0.065(2) Uani 1 1 d .
H1A H 0.2252 0.0009 0.4363 0.078 Uiso 1 1 calc R
H1B H 0.3355 -0.0735 0.5055 0.078 Uiso 1 1 calc R
C2 C 0.1932(5) -0.0125(5) 0.5635(4) 0.0501(17) Uani 1 1 d .
H2A H 0.1175 -0.0636 0.5374 0.060 Uiso 1 1 calc R
H2B H 0.2382 -0.0556 0.6190 0.060 Uiso 1 1 calc R
C3 C 0.0775(5) 0.1545(6) 0.6251(4) 0.0390(15) Uani 1 1 d .
C4 C 0.0501(5) 0.3032(5) 0.6430(4) 0.0405(15) Uani 1 1 d .
H4 H 0.0897 0.3616 0.6063 0.049 Uiso 1 1 calc R
C5 C 0.1016(5) 0.3380(5) 0.7427(3) 0.0395(15) Uani 1 1 d .
H5 H 0.0854 0.4335 0.7513 0.047 Uiso 1 1 calc R
C6 C 0.2401(5) 0.3133(6) 0.7749(3) 0.0390(15) Uani 1 1 d .
C7 C 0.2893(6) 0.1886(6) 0.8052(4) 0.0479(17) Uani 1 1 d .
H7 H 0.2349 0.1185 0.8097 0.058 Uiso 1 1 calc R
C8 C 0.4170(6) 0.1669(6) 0.8287(4) 0.0560(18) Uani 1 1 d .
H8 H 0.4489 0.0827 0.8489 0.067 Uiso 1 1 calc R
C9 C 0.4974(6) 0.2702(8) 0.8222(4) 0.0566(18) Uani 1 1 d .
H9 H 0.5841 0.2564 0.8384 0.068 Uiso 1 1 calc R
C10 C 0.3224(6) 0.4156(6) 0.7693(4) 0.0529(17) Uani 1 1 d .
H10 H 0.2914 0.5006 0.7501 0.063 Uiso 1 1 calc R
C11 C 0.4496(6) 0.3932(7) 0.7918(4) 0.0573(18) Uani 1 1 d .
H11 H 0.5043 0.4626 0.7863 0.069 Uiso 1 1 calc R
C12 C -0.0876(6) 0.2441(6) 0.7720(4) 0.0494(17) Uani 1 1 d .
C13 C -0.1546(6) 0.2961(5) 0.6821(4) 0.0463(16) Uani 1 1 d .
C14 C -0.0881(6) 0.3267(5) 0.6188(4) 0.0453(16) Uani 1 1 d .
C15 C -0.1529(6) 0.3723(6) 0.5352(5) 0.0575(18) Uani 1 1 d .
H15 H -0.1091 0.3919 0.4919 0.069 Uiso 1 1 calc R
C16 C -0.2828(7) 0.3895(6) 0.5147(5) 0.069(2) Uani 1 1 d .
H16 H -0.3251 0.4238 0.4589 0.083 Uiso 1 1 calc R
C17 C -0.3479(6) 0.3557(7) 0.5769(6) 0.071(2) Uani 1 1 d .
H17 H -0.4352 0.3639 0.5624 0.085 Uiso 1 1 calc R
C18 C -0.2859(7) 0.3098(6) 0.6601(6) 0.064(2) Uani 1 1 d .
H18 H -0.3310 0.2878 0.7023 0.077 Uiso 1 1 calc R
C19 C 0.3424(5) 0.1336(6) 0.5230(4) 0.0580(18) Uani 1 1 d .
H19A H 0.4123 0.1249 0.5758 0.070 Uiso 1 1 calc R
H19B H 0.3732 0.1692 0.4734 0.070 Uiso 1 1 calc R
C20 C 0.2392(5) 0.2216(5) 0.5422(4) 0.0523(17) Uani 1 1 d .
H20A H 0.2741 0.2916 0.5853 0.063 Uiso 1 1 calc R
H20B H 0.1898 0.2629 0.4873 0.063 Uiso 1 1 calc R

loop_
_atom_site_aniso_label
_atom_site_aniso_U_11
_atom_site_aniso_U_22
_atom_site_aniso_U_33
_atom_site_aniso_U_23
_atom_site_aniso_U_13
_atom_site_aniso_U_12
O1 0.058(3) 0.052(3) 0.038(2) -0.0008(19) 0.023(2) -0.005(2)
O2 0.086(4) 0.074(3) 0.059(3) -0.002(2) 0.047(3) -0.018(2)
O3 0.065(3) 0.038(2) 0.060(3) -0.001(2) 0.035(2) -0.010(2)
N1 0.051(3) 0.033(3) 0.044(3) -0.003(2) 0.028(3) -0.008(2)
C1 0.080(5) 0.069(5) 0.060(4) -0.005(4) 0.043(4) 0.007(4)
C2 0.061(4) 0.044(4) 0.050(4) -0.008(3) 0.023(3) 0.003(3)
C3 0.042(4) 0.045(4) 0.032(3) 0.001(3) 0.013(3) -0.004(3)
C4 0.053(4) 0.035(4) 0.039(4) 0.003(3) 0.024(3) 0.000(3)
C5 0.057(4) 0.031(3) 0.033(4) -0.006(3) 0.015(3) -0.006(3)
C6 0.046(4) 0.037(4) 0.033(4) -0.011(3) 0.007(3) -0.005(3)
C7 0.056(5) 0.042(4) 0.046(4) -0.005(3) 0.013(3) -0.004(3)
C8 0.050(5) 0.056(4) 0.056(4) 0.002(3) 0.004(4) 0.009(4)
C9 0.041(4) 0.079(5) 0.051(4) 0.002(4) 0.014(3) -0.001(4)
C10 0.056(5) 0.048(4) 0.054(4) 0.000(3) 0.012(4) 0.002(4)
C11 0.053(5) 0.063(5) 0.059(5) 0.012(4) 0.018(4) -0.012(4)
C12 0.063(5) 0.044(4) 0.051(5) -0.016(3) 0.031(4) -0.008(4)
C13 0.046(4) 0.042(4) 0.054(5) -0.010(3) 0.018(4) 0.000(3)
C14 0.064(5) 0.031(3) 0.044(4) 0.000(3) 0.019(4) 0.003(3)
C15 0.066(5) 0.048(4) 0.057(5) -0.001(3) 0.011(4) 0.002(3)
C16 0.070(6) 0.054(5) 0.072(5) -0.008(4) -0.004(5) 0.005(4)
C17 0.049(5) 0.060(5) 0.094(7) -0.018(4) -0.001(5) 0.007(4)
C18 0.058(5) 0.054(4) 0.089(6) -0.019(4) 0.034(5) -0.006(4)
C19 0.054(4) 0.070(5) 0.055(4) 0.003(3) 0.022(4) 0.004(4)
C20 0.068(4) 0.047(4) 0.052(4) -0.005(3) 0.036(4) -0.009(3)

loop_
_atom_type_symbol
_atom_type_description
_atom_type_scat_dispersion_real
_atom_type_scat_dispersion_imag
_atom_type_scat_source
C C 0.0033 0.0016 'International Tables Vol C Tables 4.2.6.8 and 6.1.1.4'
H H 0.0000 0.0000 'International Tables Vol C Tables 4.2.6.8 and 6.1.1.4'
N N 0.0061 0.0033 'International Tables Vol C Tables 4.2.6.8 and 6.1.1.4'
O O 0.0106 0.0060 'International Tables Vol C Tables 4.2.6.8 and 6.1.1.4'

loop_
_geom_angle_atom_site_label_1
_geom_angle_atom_site_label_2
_geom_angle_atom_site_label_3
_geom_angle
C12 O1 C5 119.5(4)
C3 N1 C20 128.8(5)
C3 N1 C2 119.6(4)
C20 N1 C2 111.6(4)
C2 C1 C19 103.6(4)
C2 C1 H1A 111.0
C19 C1 H1A 111.0
C2 C1 H1B 111.0
C19 C1 H1B 111.0
H1A C1 H1B 109.0
N1 C2 C1 103.2(4)
N1 C2 H2A 111.1
C1 C2 H2A 111.1
N1 C2 H2B 111.1
C1 C2 H2B 111.1
H2A C2 H2B 109.1
O3 C3 N1 122.1(5)
O3 C3 C4 119.4(5)
N1 C3 C4 118.5(5)
C14 C4 C5 108.3(4)
C14 C4 C3 109.6(4)
C5 C4 C3 110.7(4)
C14 C4 H4 109.4
C5 C4 H4 109.4
C3 C4 H4 109.4
O1 C5 C6 108.2(4)
O1 C5 C4 110.4(4)
C6 C5 C4 112.6(4)
O1 C5 H5 108.5
C6 C5 H5 108.5
C4 C5 H5 108.5
C10 C6 C7 118.4(5)
C10 C6 C5 119.0(5)
C7 C6 C5 122.4(5)
C8 C7 C6 121.0(5)
C8 C7 H7 119.5
C6 C7 H7 119.5
C9 C8 C7 119.6(6)
C9 C8 H8 120.2
C7 C8 H8 120.2
C11 C9 C8 119.8(6)
C11 C9 H9 120.1
C8 C9 H9 120.1
C11 C10 C6 120.4(6)
C11 C10 H10 119.8
C6 C10 H10 119.8
C9 C11 C10 120.8(6)
C9 C11 H11 119.6
C10 C11 H11 119.6
O2 C12 O1 118.3(6)
O2 C12 C13 123.6(6)
O1 C12 C13 118.0(5)
C14 C13 C18 119.9(6)
C14 C13 C12 120.1(6)
C18 C13 C12 119.9(6)
C13 C14 C15 119.0(6)
C13 C14 C4 118.2(6)
C15 C14 C4 122.8(5)
C14 C15 C16 120.9(6)
C14 C15 H15 119.5
C16 C15 H15 119.6
C17 C16 C15 119.6(7)
C17 C16 H16 120.2
C15 C16 H16 120.2
C16 C17 C18 120.6(6)
C16 C17 H17 119.7
C18 C17 H17 119.7
C17 C18 C13 120.0(6)
C17 C18 H18 120.0
C13 C18 H18 120.0
C20 C19 C1 102.5(5)
C20 C19 H19A 111.3
C1 C19 H19A 111.3
C20 C19 H19B 111.3
C1 C19 H19B 111.3
H19A C19 H19B 109.2
N1 C20 C19 103.5(4)
N1 C20 H20A 111.1
C19 C20 H20A 111.1
N1 C20 H20B 111.0
C19 C20 H20B 111.1
H20A C20 H20B 109.0

loop_
_geom_bond_atom_site_label_1
_geom_bond_atom_site_label_2
_geom_bond_distance
O1 C12 1.346(6)
O1 C5 1.448(6)
O2 C12 1.206(6)
O3 C3 1.231(6)
N1 C3 1.327(6)
N1 C20 1.457(6)
N1 C2 1.469(6)
C1 C2 1.509(7)
C1 C19 1.519(8)
C1 H1A 0.9700
C1 H1B 0.9700
C2 H2A 0.9700
C2 H2B 0.9700
C3 C4 1.546(7)
C4 C14 1.486(7)
C4 C5 1.530(7)
C4 H4 0.9800
C5 C6 1.494(7)
C5 H5 0.9800
C6 C10 1.376(7)
C6 C7 1.386(7)
C7 C8 1.372(7)
C7 H7 0.9300
C8 C9 1.372(8)
C8 H8 0.9300
C9 C11 1.365(8)
C9 H9 0.9300
C10 C11 1.368(7)
C10 H10 0.9300
C11 H11 0.9300
C12 C13 1.483(8)
C13 C14 1.381(8)
C13 C18 1.401(8)
C14 C15 1.378(8)
C15 C16 1.389(8)
C15 H15 0.9300
C16 C17 1.365(9)
C16 H16 0.9300
C17 C18 1.365(9)
C17 H17 0.9300
C18 H18 0.9300
C19 C20 1.514(7)
C19 H19A 0.9700
C19 H19B 0.9700
C20 H20A 0.9700
C20 H20B 0.9700
